data_4307013
loop_
_publ_author_name
'Kenneth Dedeian'
'Jianmin Shi'
'Eric Forsythe'
'David C. Morton'
'Peter Y. Zavalij'

_publ_section_title
;
Blue Phosphorescence from Mixed Cyano-Isocyanide Cyclometalated
Iridium(III) Complexes
;
_journal_name_full 'Inorganic Chemistry'
_journal_page_first 1603
_journal_page_last 1611
_journal_paper_doi 10.1021/ic061513v
_journal_volume 46
_journal_year 2007
_chemical_formula_moiety 'C32 H21 F4 Ir N4'
_chemical_formula_sum 'C32 H21 F4 Ir N4'
_chemical_formula_weight 729.73
_chemical_name_common Ir-complex
_chemical_name_systematic
;
Ir-complex
;
_space_group_IT_number 2
_symmetry_cell_setting triclinic
_symmetry_space_group_name_Hall '-P 1'
_symmetry_space_group_name_H-M 'P -1'
_atom_sites_solution_hydrogens geom
_atom_sites_solution_primary direct
_atom_sites_solution_secondary difmap
_audit_creation_method 'SHELXL-97 & ZCIF'
_cell_angle_alpha 76.422(2)
_cell_angle_beta 83.913(2)
_cell_angle_gamma 80.958(2)
_cell_formula_units_Z 2
_cell_length_a 8.2962(9)
_cell_length_b 10.2790(12)
_cell_length_c 16.3298(19)
_cell_measurement_reflns_used 6491
_cell_measurement_temperature 295(2)
_cell_measurement_theta_max 29.0
_cell_measurement_theta_min 2.5
_cell_volume 1333.3(3)
_computing_cell_refinement 'SAINT (Bruker, 1999)'
_computing_data_collection 'SMART (Bruker, 1999)'
_computing_data_reduction SAINT
_computing_molecular_graphics 'Platon (Spek, 1990)'
_computing_publication_material SHELXL-97
_computing_structure_refinement 'SHELXL-97 (Sheldrick, 1997)'
_computing_structure_solution 'SHELXS-97 (Sheldrick, 1990)'
_diffrn_ambient_temperature 295(2)
_diffrn_detector 'CCD area detector'
_diffrn_detector_area_resol_mean 8.33
_diffrn_detector_type 'Bruker Smart1000'
_diffrn_measured_fraction_theta_full 0.987
_diffrn_measured_fraction_theta_max 0.987
_diffrn_measurement_details NFRAMES=606,606,606,50,1206,50
_diffrn_measurement_device_type 'three-circle diffractometer'
_diffrn_measurement_method '\w and \f scans'
_diffrn_measurement_specimen_support 'glass capillary'
_diffrn_orient_matrix_type standard
_diffrn_orient_matrix_UB_11 0.0675473
_diffrn_orient_matrix_UB_12 -0.0857145
_diffrn_orient_matrix_UB_13 -0.0089949
_diffrn_orient_matrix_UB_21 0.0174859
_diffrn_orient_matrix_UB_22 0.0416835
_diffrn_orient_matrix_UB_23 -0.0615067
_diffrn_orient_matrix_UB_31 0.1005305
_diffrn_orient_matrix_UB_32 0.0335143
_diffrn_orient_matrix_UB_33 0.0112036
_diffrn_radiation_monochromator graphite
_diffrn_radiation_source 'fine-focus sealed tube'
_diffrn_radiation_type MoK\a
_diffrn_radiation_wavelength 0.71073
_diffrn_reflns_av_R_equivalents 0.0251
_diffrn_reflns_av_sigmaI/netI 0.0244
_diffrn_reflns_limit_h_max 10
_diffrn_reflns_limit_h_min -10
_diffrn_reflns_limit_k_max 13
_diffrn_reflns_limit_k_min -13
_diffrn_reflns_limit_l_max 21
_diffrn_reflns_limit_l_min -21
_diffrn_reflns_number 17400
_diffrn_reflns_theta_full 27.50
_diffrn_reflns_theta_max 27.50
_diffrn_reflns_theta_min 2.57
_diffrn_source_current 40
_diffrn_source_voltage 50
_diffrn_standards_decay_% 0.23
_exptl_absorpt_coefficient_mu 5.065
_exptl_absorpt_correction_T_max 0.684
_exptl_absorpt_correction_T_min 0.327
_exptl_absorpt_correction_type multi-scan
_exptl_absorpt_process_details 'SADABS (Sheldrick, 1996)'
_exptl_crystal_colour colorless
_exptl_crystal_density_diffrn 1.818
_exptl_crystal_density_method not_measure
_exptl_crystal_description prism
_exptl_crystal_F_000 708
_exptl_crystal_id 'Dedeian ARL-BP-10 from MeCN/DCM'
_exptl_crystal_size_max 0.35
_exptl_crystal_size_mid 0.18
_exptl_crystal_size_min 0.075
_refine_diff_density_max 1.732
_refine_diff_density_min -0.634
_refine_diff_density_rms 0.070
_refine_ls_extinction_method none
_refine_ls_goodness_of_fit_ref 1.000
_refine_ls_hydrogen_treatment constr
_refine_ls_matrix_type full
_refine_ls_number_parameters 393
_refine_ls_number_reflns 6047
_refine_ls_number_restraints 0
_refine_ls_restrained_S_all 1.000
_refine_ls_R_factor_all 0.0209
_refine_ls_R_factor_gt 0.0183
_refine_ls_shift/su_max 0.001
_refine_ls_shift/su_mean 0.000
_refine_ls_structure_factor_coef Fsqd
_refine_ls_weighting_details 'w=1/[\s^2^(Fo^2^)+(0.0175P)^2^+1.125P], P=(max(Fo^2^,0)+2Fc^2^)/3'
_refine_ls_weighting_scheme calc
_refine_ls_wR_factor_gt 0.0439
_refine_ls_wR_factor_ref 0.0457
_reflns_number_gt 5650
_reflns_number_total 6047
_reflns_threshold_expression >2sigma(I)
_cod_data_source_file ic061513vsi20060810_092512_2.cif
_cod_data_source_block compound6
_cod_depositor_comments
;
The following automatic conversions were performed:
'_symmetry_cell_setting' value 'Triclinic' changed to 'triclinic'
according to '/home/saulius/struct/CIF-dictionaries/cif_core.dic'
dictionary named 'cif_core.dic' version 2.4.1 from 2010-06-29.

Automatic conversion script
Id: cif_fix_enum 1527 2010-12-29 10:47:43Z saulius 
;
_cod_database_code 4307013
_diffrn_measurement_total_frames-ccd 3124
_diffrn_measurement_frame_width-ccd 0.3
_diffrn_detector_distance-ccd 4.958
_diffrn_measurement_frame_time-ccd 8
_diffrn_measurement_total_time-ccd 13.15
_diffrn_measurement_frame_size-ccd 512

loop_
_symmetry_equiv_pos_as_xyz
'x, y, z'
'-x, -y, -z'

loop_
_atom_site_label
_atom_site_type_symbol
_atom_site_fract_x
_atom_site_fract_y
_atom_site_fract_z
_atom_site_U_iso_or_equiv
_atom_site_adp_type
_atom_site_occupancy
_atom_site_symmetry_multiplicity
_atom_site_calc_flag
_atom_site_refinement_flags
_atom_site_disorder_assembly
_atom_site_disorder_group
Ir1 Ir 0.424375(11) 0.025519(9) 0.223274(6) 0.03241(4) Uani 1 1 d . . .
C1 C 0.3235(3) -0.0132(3) 0.12200(17) 0.0386(5) Uani 1 1 d . . .
N1 N 0.2627(4) -0.0322(3) 0.06763(18) 0.0588(7) Uani 1 1 d . . .
C2 C 0.5121(3) 0.1910(3) 0.15587(16) 0.0352(5) Uani 1 1 d . . .
N2 N 0.5647(3) 0.2900(2) 0.12530(14) 0.0395(5) Uani 1 1 d . . .
C3 C 0.6110(3) 0.4183(3) 0.09285(16) 0.0373(5) Uani 1 1 d . . .
C4 C 0.7407(3) 0.4309(3) 0.03116(18) 0.0428(6) Uani 1 1 d . . .
C5 C 0.7797(4) 0.5611(3) -0.0010(2) 0.0537(8) Uani 1 1 d . . .
H5 H 0.8663 0.5745 -0.0427 0.052(9) Uiso 1 1 calc R . .
C6 C 0.6950(5) 0.6701(3) 0.0268(2) 0.0601(9) Uani 1 1 d . . .
H6 H 0.7235 0.7569 0.0035 0.073(11) Uiso 1 1 calc R . .
C7 C 0.5682(4) 0.6536(3) 0.0886(2) 0.0565(8) Uani 1 1 d . . .
H7 H 0.5118 0.7291 0.1074 0.060(10) Uiso 1 1 calc R . .
C8 C 0.5230(4) 0.5263(3) 0.12335(18) 0.0452(6) Uani 1 1 d . . .
C9 C 0.8321(4) 0.3115(4) 0.0014(2) 0.0567(8) Uani 1 1 d . . .
H9A H 0.8842 0.2485 0.0483 0.068(11) Uiso 1 1 calc R . .
H9B H 0.9149 0.3410 -0.0427 0.088(13) Uiso 1 1 calc R . .
H9C H 0.7567 0.2674 -0.0207 0.095(14) Uiso 1 1 calc R . .
C10 C 0.3849(5) 0.5051(4) 0.1904(2) 0.0667(9) Uani 1 1 d . . .
H10A H 0.3007 0.4680 0.1698 0.076(12) Uiso 1 1 calc R . .
H10B H 0.3391 0.5909 0.2041 0.097(15) Uiso 1 1 calc R . .
H10C H 0.4257 0.4428 0.2406 0.082(13) Uiso 1 1 calc R . .
N3 N 0.2202(3) 0.1458(2) 0.26027(14) 0.0379(5) Uani 1 1 d . . .
C11 C 0.0806(4) 0.1769(3) 0.2203(2) 0.0537(7) Uani 1 1 d . . .
H11 H 0.0763 0.1456 0.1710 0.049(9) Uiso 1 1 calc R . .
C12 C -0.0552(4) 0.2524(4) 0.2490(3) 0.0679(10) Uani 1 1 d . . .
H12 H -0.1505 0.2734 0.2195 0.072(11) Uiso 1 1 calc R . .
C13 C -0.0500(4) 0.2969(4) 0.3215(3) 0.0681(10) Uani 1 1 d . . .
H13 H -0.1427 0.3477 0.3426 0.088(13) Uiso 1 1 calc R . .
C14 C 0.0909(4) 0.2671(3) 0.3631(2) 0.0581(8) Uani 1 1 d . . .
H14 H 0.0947 0.2974 0.4128 0.075(12) Uiso 1 1 calc R . .
C15 C 0.2291(3) 0.1917(3) 0.33187(18) 0.0410(6) Uani 1 1 d . . .
C16 C 0.3879(3) 0.1529(3) 0.36822(16) 0.0385(5) Uani 1 1 d . . .
C17 C 0.4330(4) 0.1913(3) 0.43809(18) 0.0478(7) Uani 1 1 d . . .
C18 C 0.5841(4) 0.1522(3) 0.46926(19) 0.0543(8) Uani 1 1 d . . .
H18 H 0.6112 0.1802 0.5163 0.076(11) Uiso 1 1 calc R . .
C19 C 0.6938(4) 0.0702(3) 0.42857(19) 0.0505(7) Uani 1 1 d . . .
C20 C 0.6598(3) 0.0280(3) 0.35865(18) 0.0434(6) Uani 1 1 d . . .
H20 H 0.7394 -0.0279 0.3326 0.041(8) Uiso 1 1 calc R . .
C21 C 0.5061(3) 0.0695(3) 0.32757(16) 0.0344(5) Uani 1 1 d . . .
F1 F 0.3230(3) 0.2702(2) 0.47994(12) 0.0681(5) Uani 1 1 d . . .
F2 F 0.8426(3) 0.0274(2) 0.45911(14) 0.0738(6) Uani 1 1 d . . .
N4 N 0.6308(3) -0.1080(2) 0.20939(14) 0.0378(5) Uani 1 1 d . . .
C22 C 0.7608(4) -0.0769(3) 0.1555(2) 0.0519(7) Uani 1 1 d . . .
H22 H 0.7508 0.0049 0.1148 0.055(9) Uiso 1 1 calc R . .
C23 C 0.9074(4) -0.1605(4) 0.1579(3) 0.0686(10) Uani 1 1 d . . .
H23 H 0.9967 -0.1364 0.1199 0.066(11) Uiso 1 1 calc R . .
C24 C 0.9204(5) -0.2804(5) 0.2175(3) 0.0789(12) Uani 1 1 d . . .
H24 H 1.0208 -0.3375 0.2221 0.098(15) Uiso 1 1 calc R . .
C25 C 0.7869(4) -0.3167(4) 0.2700(3) 0.0654(9) Uani 1 1 d . . .
H25 H 0.7952 -0.3999 0.3095 0.098(15) Uiso 1 1 calc R . .
C26 C 0.6389(4) -0.2305(3) 0.26525(18) 0.0443(6) Uani 1 1 d . . .
C27 C 0.4842(4) -0.2551(3) 0.31414(17) 0.0413(6) Uani 1 1 d . . .
C28 C 0.4524(4) -0.3761(3) 0.3695(2) 0.0543(8) Uani 1 1 d . . .
C29 C 0.3030(5) -0.3960(3) 0.4100(2) 0.0617(9) Uani 1 1 d . . .
H29 H 0.2852 -0.4786 0.4467 0.083(12) Uiso 1 1 calc R . .
C30 C 0.1799(4) -0.2895(3) 0.39436(19) 0.0548(8) Uani 1 1 d . . .
C31 C 0.2012(4) -0.1662(3) 0.34186(18) 0.0461(6) Uani 1 1 d . . .
H31 H 0.1133 -0.0957 0.3338 0.057(10) Uiso 1 1 calc R . .
C32 C 0.3546(3) -0.1474(2) 0.30089(15) 0.0351(5) Uani 1 1 d . . .
F3 F 0.5744(3) -0.4819(2) 0.38372(15) 0.0865(7) Uani 1 1 d . . .
F4 F 0.0296(3) -0.3075(3) 0.43316(15) 0.0844(7) Uani 1 1 d . . .

loop_
_atom_site_aniso_label
_atom_site_aniso_U_11
_atom_site_aniso_U_22
_atom_site_aniso_U_33
_atom_site_aniso_U_23
_atom_site_aniso_U_13
_atom_site_aniso_U_12
Ir1 0.03421(5) 0.02976(6) 0.03316(6) -0.00556(4) -0.00342(4) -0.00557(4)
C1 0.0441(14) 0.0349(13) 0.0382(13) -0.0070(11) -0.0055(11) -0.0097(11)
N1 0.0707(18) 0.0593(17) 0.0532(15) -0.0145(13) -0.0149(13) -0.0198(14)
C2 0.0378(12) 0.0349(13) 0.0332(12) -0.0078(10) -0.0028(10) -0.0059(10)
N2 0.0422(12) 0.0362(12) 0.0406(12) -0.0057(9) -0.0064(9) -0.0087(9)
C3 0.0427(13) 0.0320(13) 0.0390(13) -0.0041(10) -0.0120(11) -0.0099(10)
C4 0.0434(14) 0.0414(15) 0.0453(15) -0.0059(12) -0.0106(11) -0.0118(12)
C5 0.0576(18) 0.0531(18) 0.0512(17) 0.0027(14) -0.0113(14) -0.0266(15)
C6 0.077(2) 0.0358(16) 0.070(2) 0.0029(14) -0.0306(18) -0.0213(15)
C7 0.068(2) 0.0380(16) 0.071(2) -0.0186(15) -0.0262(17) -0.0029(14)
C8 0.0501(15) 0.0411(15) 0.0484(16) -0.0142(12) -0.0136(12) -0.0054(12)
C9 0.0497(17) 0.059(2) 0.066(2) -0.0212(17) 0.0036(15) -0.0128(15)
C10 0.069(2) 0.076(3) 0.060(2) -0.031(2) 0.0015(17) -0.0063(19)
N3 0.0350(11) 0.0320(11) 0.0437(12) -0.0031(9) -0.0031(9) -0.0028(9)
C11 0.0423(15) 0.0556(19) 0.0580(19) -0.0034(15) -0.0124(13) 0.0009(13)
C12 0.0458(17) 0.064(2) 0.085(3) -0.005(2) -0.0145(17) 0.0092(16)
C13 0.0494(18) 0.054(2) 0.091(3) -0.0140(19) 0.0080(18) 0.0123(15)
C14 0.0579(19) 0.0478(18) 0.063(2) -0.0147(15) 0.0082(15) 0.0037(14)
C15 0.0453(14) 0.0307(13) 0.0428(14) -0.0028(11) 0.0022(11) -0.0037(11)
C16 0.0492(14) 0.0288(12) 0.0368(13) -0.0052(10) -0.0015(11) -0.0076(11)
C17 0.0689(19) 0.0352(14) 0.0412(15) -0.0117(12) 0.0031(13) -0.0128(13)
C18 0.078(2) 0.0502(17) 0.0428(16) -0.0132(13) -0.0121(15) -0.0229(16)
C19 0.0532(17) 0.0523(17) 0.0481(16) -0.0025(13) -0.0173(13) -0.0176(14)
C20 0.0438(14) 0.0425(15) 0.0456(15) -0.0102(12) -0.0073(12) -0.0080(12)
C21 0.0384(12) 0.0317(12) 0.0339(12) -0.0055(10) -0.0033(10) -0.0096(10)
F1 0.0939(15) 0.0559(11) 0.0588(11) -0.0303(9) 0.0038(10) -0.0026(10)
F2 0.0621(12) 0.0922(16) 0.0734(13) -0.0168(12) -0.0323(10) -0.0134(11)
N4 0.0360(11) 0.0374(12) 0.0427(12) -0.0158(10) -0.0024(9) -0.0031(9)
C22 0.0465(16) 0.0537(18) 0.0605(19) -0.0251(15) 0.0106(14) -0.0123(13)
C23 0.0458(17) 0.078(3) 0.090(3) -0.043(2) 0.0140(18) -0.0080(17)
C24 0.0462(19) 0.090(3) 0.100(3) -0.040(3) -0.0065(19) 0.0196(19)
C25 0.060(2) 0.055(2) 0.078(2) -0.0185(19) -0.0131(18) 0.0145(16)
C26 0.0482(15) 0.0390(15) 0.0471(15) -0.0155(12) -0.0084(12) 0.0018(12)
C27 0.0529(15) 0.0332(13) 0.0381(13) -0.0083(11) -0.0075(11) -0.0031(11)
C28 0.079(2) 0.0332(15) 0.0481(17) -0.0043(12) -0.0109(15) -0.0015(14)
C29 0.098(3) 0.0416(17) 0.0450(17) 0.0002(13) -0.0015(17) -0.0245(18)
C30 0.067(2) 0.0567(19) 0.0437(16) -0.0072(14) 0.0053(14) -0.0307(16)
C31 0.0483(15) 0.0454(16) 0.0438(15) -0.0046(12) -0.0024(12) -0.0125(13)
C32 0.0433(13) 0.0310(12) 0.0323(12) -0.0065(10) -0.0039(10) -0.0089(10)
F3 0.1130(19) 0.0402(11) 0.0860(16) 0.0081(10) -0.0069(14) 0.0166(11)
F4 0.0815(15) 0.0917(17) 0.0771(15) -0.0037(12) 0.0242(12) -0.0460(13)

loop_
_atom_type_symbol
_atom_type_description
_atom_type_scat_dispersion_real
_atom_type_scat_dispersion_imag
_atom_type_scat_source
C C 0.0033 0.0016 'International Tables Vol C Tables 4.2.6.8 and 6.1.1.4'
H H 0.0000 0.0000 'International Tables Vol C Tables 4.2.6.8 and 6.1.1.4'
N N 0.0061 0.0033 'International Tables Vol C Tables 4.2.6.8 and 6.1.1.4'
F F 0.0171 0.0103 'International Tables Vol C Tables 4.2.6.8 and 6.1.1.4'
Ir Ir -1.4442 7.9887 'International Tables Vol C Tables 4.2.6.8 and 6.1.1.4'

loop_
_geom_angle_atom_site_label_1
_geom_angle_atom_site_label_2
_geom_angle_atom_site_label_3
_geom_angle
_geom_angle_site_symmetry_1
_geom_angle_site_symmetry_3
_geom_angle_publ_flag
C2 Ir1 N4 96.91(10) . . ?
C2 Ir1 C32 173.78(9) . . ?
N4 Ir1 C32 79.88(10) . . ?
C2 Ir1 N3 89.19(9) . . ?
N4 Ir1 N3 169.62(9) . . ?
C32 Ir1 N3 93.24(9) . . ?
C2 Ir1 C21 86.73(10) . . ?
N4 Ir1 C21 92.04(9) . . ?
C32 Ir1 C21 88.06(10) . . ?
N3 Ir1 C21 79.89(10) . . ?
C2 Ir1 C1 94.48(10) . . ?
N4 Ir1 C1 92.21(10) . . ?
C32 Ir1 C1 90.98(10) . . ?
N3 Ir1 C1 95.69(10) . . ?
C21 Ir1 C1 175.40(10) . . ?
N1 C1 Ir1 177.4(3) . . ?
N2 C2 Ir1 172.4(2) . . ?
C2 N2 C3 172.8(3) . . ?
C4 C3 C8 123.9(2) . . ?
C4 C3 N2 118.1(2) . . ?
C8 C3 N2 117.9(2) . . ?
C3 C4 C5 116.1(3) . . ?
C3 C4 C9 121.7(3) . . ?
C5 C4 C9 122.1(3) . . ?
C6 C5 C4 121.7(3) . . ?
C6 C5 H5 119.1 . . ?
C4 C5 H5 119.1 . . ?
C5 C6 C7 120.5(3) . . ?
C5 C6 H6 119.7 . . ?
C7 C6 H6 119.7 . . ?
C6 C7 C8 120.7(3) . . ?
C6 C7 H7 119.6 . . ?
C8 C7 H7 119.6 . . ?
C7 C8 C3 117.0(3) . . ?
C7 C8 C10 122.0(3) . . ?
C3 C8 C10 121.0(3) . . ?
C4 C9 H9A 109.5 . . ?
C4 C9 H9B 109.5 . . ?
H9A C9 H9B 109.5 . . ?
C4 C9 H9C 109.5 . . ?
H9A C9 H9C 109.5 . . ?
H9B C9 H9C 109.5 . . ?
C8 C10 H10A 109.5 . . ?
C8 C10 H10B 109.5 . . ?
H10A C10 H10B 109.5 . . ?
C8 C10 H10C 109.5 . . ?
H10A C10 H10C 109.5 . . ?
H10B C10 H10C 109.5 . . ?
C11 N3 C15 119.6(3) . . ?
C11 N3 Ir1 124.0(2) . . ?
C15 N3 Ir1 116.37(17) . . ?
N3 C11 C12 122.3(3) . . ?
N3 C11 H11 118.8 . . ?
C12 C11 H11 118.8 . . ?
C11 C12 C13 119.0(3) . . ?
C11 C12 H12 120.5 . . ?
C13 C12 H12 120.5 . . ?
C14 C13 C12 119.7(3) . . ?
C14 C13 H13 120.1 . . ?
C12 C13 H13 120.1 . . ?
C13 C14 C15 120.2(3) . . ?
C13 C14 H14 119.9 . . ?
C15 C14 H14 119.9 . . ?
N3 C15 C14 119.1(3) . . ?
N3 C15 C16 114.1(2) . . ?
C14 C15 C16 126.8(3) . . ?
C17 C16 C21 117.7(3) . . ?
C17 C16 C15 126.2(3) . . ?
C21 C16 C15 116.2(2) . . ?
F1 C17 C18 116.5(3) . . ?
F1 C17 C16 119.9(3) . . ?
C18 C17 C16 123.6(3) . . ?
C17 C18 C19 116.7(3) . . ?
C17 C18 H18 121.7 . . ?
C19 C18 H18 121.7 . . ?
F2 C19 C18 118.0(3) . . ?
F2 C19 C20 118.4(3) . . ?
C18 C19 C20 123.6(3) . . ?
C19 C20 C21 118.9(3) . . ?
C19 C20 H20 120.5 . . ?
C21 C20 H20 120.5 . . ?
C20 C21 C16 119.5(2) . . ?
C20 C21 Ir1 127.1(2) . . ?
C16 C21 Ir1 113.37(18) . . ?
C22 N4 C26 119.8(3) . . ?
C22 N4 Ir1 124.0(2) . . ?
C26 N4 Ir1 115.86(18) . . ?
N4 C22 C23 122.4(3) . . ?
N4 C22 H22 118.8 . . ?
C23 C22 H22 118.8 . . ?
C22 C23 C24 118.3(3) . . ?
C22 C23 H23 120.8 . . ?
C24 C23 H23 120.8 . . ?
C25 C24 C23 120.1(3) . . ?
C25 C24 H24 120.0 . . ?
C23 C24 H24 120.0 . . ?
C24 C25 C26 120.2(4) . . ?
C24 C25 H25 119.9 . . ?
C26 C25 H25 119.9 . . ?
N4 C26 C25 119.0(3) . . ?
N4 C26 C27 113.7(2) . . ?
C25 C26 C27 127.3(3) . . ?
C28 C27 C32 117.9(3) . . ?
C28 C27 C26 126.0(3) . . ?
C32 C27 C26 116.0(2) . . ?
F3 C28 C29 116.9(3) . . ?
F3 C28 C27 119.5(3) . . ?
C29 C28 C27 123.6(3) . . ?
C28 C29 C30 116.6(3) . . ?
C28 C29 H29 121.7 . . ?
C30 C29 H29 121.7 . . ?
F4 C30 C29 117.7(3) . . ?
F4 C30 C31 118.8(3) . . ?
C29 C30 C31 123.5(3) . . ?
C30 C31 C32 119.2(3) . . ?
C30 C31 H31 120.4 . . ?
C32 C31 H31 120.4 . . ?
C31 C32 C27 119.2(2) . . ?
C31 C32 Ir1 127.8(2) . . ?
C27 C32 Ir1 113.00(19) . . ?

loop_
_geom_bond_atom_site_label_1
_geom_bond_atom_site_label_2
_geom_bond_distance
_geom_bond_site_symmetry_2
_geom_bond_publ_flag
Ir1 C2 1.993(3) . ?
Ir1 N4 2.048(2) . ?
Ir1 C32 2.052(2) . ?
Ir1 N3 2.058(2) . ?
Ir1 C21 2.065(2) . ?
Ir1 C1 2.074(3) . ?
C1 N1 1.135(4) . ?
C2 N2 1.153(3) . ?
N2 C3 1.399(3) . ?
C3 C4 1.393(4) . ?
C3 C8 1.394(4) . ?
C4 C5 1.394(4) . ?
C4 C9 1.492(4) . ?
C5 C6 1.370(5) . ?
C5 H5 0.9400 . ?
C6 C7 1.380(5) . ?
C6 H6 0.9400 . ?
C7 C8 1.391(4) . ?
C7 H7 0.9400 . ?
C8 C10 1.503(5) . ?
C9 H9A 0.9700 . ?
C9 H9B 0.9700 . ?
C9 H9C 0.9700 . ?
C10 H10A 0.9700 . ?
C10 H10B 0.9700 . ?
C10 H10C 0.9700 . ?
N3 C11 1.347(4) . ?
N3 C15 1.372(4) . ?
C11 C12 1.369(5) . ?
C11 H11 0.9400 . ?
C12 C13 1.374(6) . ?
C12 H12 0.9400 . ?
C13 C14 1.371(5) . ?
C13 H13 0.9400 . ?
C14 C15 1.399(4) . ?
C14 H14 0.9400 . ?
C15 C16 1.462(4) . ?
C16 C17 1.395(4) . ?
C16 C21 1.415(4) . ?
C17 F1 1.361(3) . ?
C17 C18 1.369(5) . ?
C18 C19 1.369(5) . ?
C18 H18 0.9400 . ?
C19 F2 1.351(3) . ?
C19 C20 1.382(4) . ?
C20 C21 1.390(4) . ?
C20 H20 0.9400 . ?
N4 C22 1.347(4) . ?
N4 C26 1.367(4) . ?
C22 C23 1.372(5) . ?
C22 H22 0.9400 . ?
C23 C24 1.376(6) . ?
C23 H23 0.9400 . ?
C24 C25 1.371(6) . ?
C24 H24 0.9400 . ?
C25 C26 1.394(4) . ?
C25 H25 0.9400 . ?
C26 C27 1.463(4) . ?
C27 C28 1.399(4) . ?
C27 C32 1.411(4) . ?
C28 F3 1.359(4) . ?
C28 C29 1.364(5) . ?
C29 C30 1.370(5) . ?
C29 H29 0.9400 . ?
C30 F4 1.357(4) . ?
C30 C31 1.379(4) . ?
C31 C32 1.393(4) . ?
C31 H31 0.9400 . ?

loop_
_geom_torsion_atom_site_label_1
_geom_torsion_atom_site_label_2
_geom_torsion_atom_site_label_3
_geom_torsion_atom_site_label_4
_geom_torsion
_geom_torsion_site_symmetry_1
_geom_torsion_site_symmetry_2
_geom_torsion_site_symmetry_3
_geom_torsion_site_symmetry_4
_geom_torsion_publ_flag
C8 C3 C4 C5 -0.7(4) . . . . ?
N2 C3 C4 C5 178.3(2) . . . . ?
C8 C3 C4 C9 179.3(3) . . . . ?
N2 C3 C4 C9 -1.7(4) . . . . ?
C3 C4 C5 C6 0.0(4) . . . . ?
C9 C4 C5 C6 -180.0(3) . . . . ?
C4 C5 C6 C7 0.6(5) . . . . ?
C5 C6 C7 C8 -0.6(5) . . . . ?
C6 C7 C8 C3 -0.1(4) . . . . ?
C6 C7 C8 C10 -179.6(3) . . . . ?
C4 C3 C8 C7 0.7(4) . . . . ?
N2 C3 C8 C7 -178.3(2) . . . . ?
C4 C3 C8 C10 -179.7(3) . . . . ?
N2 C3 C8 C10 1.3(4) . . . . ?
C2 Ir1 N3 C11 93.4(2) . . . . ?
N4 Ir1 N3 C11 -140.4(4) . . . . ?
C32 Ir1 N3 C11 -92.3(2) . . . . ?
C21 Ir1 N3 C11 -179.7(2) . . . . ?
C1 Ir1 N3 C11 -1.0(2) . . . . ?
C2 Ir1 N3 C15 -88.79(19) . . . . ?
N4 Ir1 N3 C15 37.4(5) . . . . ?
C32 Ir1 N3 C15 85.48(19) . . . . ?
C21 Ir1 N3 C15 -1.97(18) . . . . ?
C1 Ir1 N3 C15 176.79(19) . . . . ?
C15 N3 C11 C12 -0.6(5) . . . . ?
Ir1 N3 C11 C12 177.1(3) . . . . ?
N3 C11 C12 C13 -0.7(6) . . . . ?
C11 C12 C13 C14 1.0(6) . . . . ?
C12 C13 C14 C15 0.0(6) . . . . ?
C11 N3 C15 C14 1.7(4) . . . . ?
Ir1 N3 C15 C14 -176.2(2) . . . . ?
C11 N3 C15 C16 -179.0(2) . . . . ?
Ir1 N3 C15 C16 3.1(3) . . . . ?
C13 C14 C15 N3 -1.4(5) . . . . ?
C13 C14 C15 C16 179.4(3) . . . . ?
N3 C15 C16 C17 176.6(2) . . . . ?
C14 C15 C16 C17 -4.1(5) . . . . ?
N3 C15 C16 C21 -2.8(3) . . . . ?
C14 C15 C16 C21 176.4(3) . . . . ?
C21 C16 C17 F1 -179.2(2) . . . . ?
C15 C16 C17 F1 1.3(4) . . . . ?
C21 C16 C17 C18 -0.3(4) . . . . ?
C15 C16 C17 C18 -179.8(3) . . . . ?
F1 C17 C18 C19 178.5(3) . . . . ?
C16 C17 C18 C19 -0.4(4) . . . . ?
C17 C18 C19 F2 -178.5(3) . . . . ?
C17 C18 C19 C20 0.8(5) . . . . ?
F2 C19 C20 C21 178.9(3) . . . . ?
C18 C19 C20 C21 -0.4(5) . . . . ?
C19 C20 C21 C16 -0.4(4) . . . . ?
C19 C20 C21 Ir1 178.5(2) . . . . ?
C17 C16 C21 C20 0.7(4) . . . . ?
C15 C16 C21 C20 -179.8(2) . . . . ?
C17 C16 C21 Ir1 -178.30(19) . . . . ?
C15 C16 C21 Ir1 1.2(3) . . . . ?
C2 Ir1 C21 C20 -88.8(2) . . . . ?
N4 Ir1 C21 C20 8.0(2) . . . . ?
C32 Ir1 C21 C20 87.8(2) . . . . ?
N3 Ir1 C21 C20 -178.6(2) . . . . ?
C2 Ir1 C21 C16 90.10(19) . . . . ?
N4 Ir1 C21 C16 -173.09(19) . . . . ?
C32 Ir1 C21 C16 -93.30(19) . . . . ?
N3 Ir1 C21 C16 0.35(18) . . . . ?
C2 Ir1 N4 C22 -10.3(2) . . . . ?
C32 Ir1 N4 C22 175.1(2) . . . . ?
N3 Ir1 N4 C22 -135.9(4) . . . . ?
C21 Ir1 N4 C22 -97.3(2) . . . . ?
C1 Ir1 N4 C22 84.5(2) . . . . ?
C2 Ir1 N4 C26 162.88(19) . . . . ?
C32 Ir1 N4 C26 -11.74(19) . . . . ?
N3 Ir1 N4 C26 37.3(5) . . . . ?
C21 Ir1 N4 C26 75.93(19) . . . . ?
C1 Ir1 N4 C26 -102.33(19) . . . . ?
C26 N4 C22 C23 -4.5(4) . . . . ?
Ir1 N4 C22 C23 168.5(2) . . . . ?
N4 C22 C23 C24 0.4(5) . . . . ?
C22 C23 C24 C25 2.8(6) . . . . ?
C23 C24 C25 C26 -2.0(6) . . . . ?
C22 N4 C26 C25 5.2(4) . . . . ?
Ir1 N4 C26 C25 -168.3(2) . . . . ?
C22 N4 C26 C27 -174.6(2) . . . . ?
Ir1 N4 C26 C27 11.9(3) . . . . ?
C24 C25 C26 N4 -2.0(5) . . . . ?
C24 C25 C26 C27 177.7(3) . . . . ?
N4 C26 C27 C28 173.3(3) . . . . ?
C25 C26 C27 C28 -6.5(5) . . . . ?
N4 C26 C27 C32 -4.0(3) . . . . ?
C25 C26 C27 C32 176.2(3) . . . . ?
C32 C27 C28 F3 180.0(3) . . . . ?
C26 C27 C28 F3 2.7(5) . . . . ?
C32 C27 C28 C29 1.1(5) . . . . ?
C26 C27 C28 C29 -176.2(3) . . . . ?
F3 C28 C29 C30 -179.1(3) . . . . ?
C27 C28 C29 C30 -0.2(5) . . . . ?
C28 C29 C30 F4 179.2(3) . . . . ?
C28 C29 C30 C31 -0.9(5) . . . . ?
F4 C30 C31 C32 -179.2(3) . . . . ?
C29 C30 C31 C32 1.0(5) . . . . ?
C30 C31 C32 C27 0.0(4) . . . . ?
C30 C31 C32 Ir1 -177.5(2) . . . . ?
C28 C27 C32 C31 -1.0(4) . . . . ?
C26 C27 C32 C31 176.6(2) . . . . ?
C28 C27 C32 Ir1 176.9(2) . . . . ?
C26 C27 C32 Ir1 -5.5(3) . . . . ?
N4 Ir1 C32 C31 -173.3(2) . . . . ?
N3 Ir1 C32 C31 14.5(2) . . . . ?
C21 Ir1 C32 C31 94.3(2) . . . . ?
C1 Ir1 C32 C31 -81.3(2) . . . . ?
N4 Ir1 C32 C27 9.00(18) . . . . ?
N3 Ir1 C32 C27 -163.17(19) . . . . ?
C21 Ir1 C32 C27 -83.42(19) . . . . ?
C1 Ir1 C32 C27 101.07(19) . . . . ?
